data_7206461
loop_
_publ_author_name
'Welch, Gregory C.'
'Perez, Louis A.'
'Hoven, Corey V.'
'Zhang, Yuan'
'Dang, Xuan-Dung'
'Sharenko, Alexander'
'Toney, Michael F.'
'Kramer, Edward J.'
'Nguyen, Thuc-Quyen'
'Bazan, Guillermo C.'

_publ_section_title
;
 A modular molecular framework for utility in small-molecule
 solution-processed organic photovoltaic devices
;
_journal_issue 34
_journal_name_full 'Journal of Materials Chemistry'
_journal_page_first 12700
_journal_paper_doi 10.1039/c1jm11963j
_journal_volume 21
_journal_year 2011
_chemical_formula_sum 'C42 H44 N6 S6 Si'
_chemical_formula_weight 853.28
_chemical_name_systematic
;
?
;
_space_group_IT_number 14
_symmetry_cell_setting monoclinic
_symmetry_space_group_name_Hall '-P 2yn'
_symmetry_space_group_name_H-M 'P 1 21/n 1'
_atom_sites_solution_hydrogens geom
_atom_sites_solution_primary direct
_atom_sites_solution_secondary difmap
_audit_creation_method SHELXL-97
_cell_angle_alpha 90.00
_cell_angle_beta 107.018(3)
_cell_angle_gamma 90.00
_cell_formula_units_Z 4
_cell_length_a 18.817(4)
_cell_length_b 7.9805(17)
_cell_length_c 28.301(6)
_cell_measurement_temperature 100(2)
_cell_volume 4063.8(15)
_computing_structure_refinement 'SHELXL-97 (Sheldrick, 2008)'
_computing_structure_solution 'SHELXS-97 (Sheldrick, 2008)'
_diffrn_ambient_temperature 100(2)
_diffrn_measured_fraction_theta_full 0.996
_diffrn_measured_fraction_theta_max 0.996
_diffrn_measurement_device_type 'CCD area detector'
_diffrn_measurement_method 'omega scan'
_diffrn_radiation_monochromator graphite
_diffrn_radiation_source 'fine-focus sealed tube'
_diffrn_radiation_type MoK\a
_diffrn_radiation_wavelength 0.71073
_diffrn_reflns_av_R_equivalents 0.0655
_diffrn_reflns_av_sigmaI/netI 0.0802
_diffrn_reflns_limit_h_max 21
_diffrn_reflns_limit_h_min -21
_diffrn_reflns_limit_k_max 8
_diffrn_reflns_limit_k_min -9
_diffrn_reflns_limit_l_max 32
_diffrn_reflns_limit_l_min -30
_diffrn_reflns_number 19599
_diffrn_reflns_theta_full 24.48
_diffrn_reflns_theta_max 24.48
_diffrn_reflns_theta_min 1.16
_exptl_absorpt_coefficient_mu 0.407
_exptl_absorpt_correction_T_max 0.712
_exptl_absorpt_correction_T_min 0.472
_exptl_absorpt_correction_type multi-scan
_exptl_absorpt_process_details sadabs
_exptl_crystal_colour red
_exptl_crystal_density_diffrn 1.395
_exptl_crystal_density_method 'not measured'
_exptl_crystal_description needle
_exptl_crystal_F_000 1792
_exptl_crystal_size_max 0.3
_exptl_crystal_size_mid 0.05
_exptl_crystal_size_min 0.05
_refine_diff_density_max 0.833
_refine_diff_density_min -0.448
_refine_diff_density_rms 0.087
_refine_ls_extinction_method none
_refine_ls_goodness_of_fit_ref 1.664
_refine_ls_hydrogen_treatment constr
_refine_ls_matrix_type full
_refine_ls_number_parameters 500
_refine_ls_number_reflns 6724
_refine_ls_number_restraints 7
_refine_ls_restrained_S_all 1.700
_refine_ls_R_factor_all 0.1370
_refine_ls_R_factor_gt 0.0841
_refine_ls_shift/su_max 0.100
_refine_ls_shift/su_mean 0.001
_refine_ls_structure_factor_coef Fsqd
_refine_ls_weighting_details 'calc w=1/[\s^2^(Fo^2^)+(0.0600P)^2^+0.0100P] where P=(Fo^2^+2Fc^2^)/3'
_refine_ls_weighting_scheme calc
_refine_ls_wR_factor_gt 0.1942
_refine_ls_wR_factor_ref 0.2111
_reflns_number_gt 4167
_reflns_number_total 6724
_reflns_threshold_expression >2sigma(I)
_cod_data_source_file c1jm11963j.txt
_cod_data_source_block g02252011_0m
_cod_depositor_comments
;
The following automatic conversions were performed:

'_exptl_absorpt_correction_type' value 'multi scan' changed to
'multi-scan' according to
/home/saulius/struct/CIF-dictionaries/cif_core.dic dictionary named
'cif_core.dic' version 2.4.1 from 2010-06-29.

Automatic conversion script
Id: cif_fix_values 1715 2011-07-08 13:25:40Z adriana 
;
_cod_original_sg_symbol_H-M P2(1)/n
_cod_database_code 7206461

loop_
_symmetry_equiv_pos_as_xyz
'x, y, z'
'-x+1/2, y+1/2, -z+1/2'
'-x, -y, -z'
'x-1/2, -y-1/2, z-1/2'

loop_
_atom_site_label
_atom_site_type_symbol
_atom_site_fract_x
_atom_site_fract_y
_atom_site_fract_z
_atom_site_U_iso_or_equiv
_atom_site_adp_type
_atom_site_occupancy
_atom_site_symmetry_multiplicity
_atom_site_calc_flag
_atom_site_refinement_flags
C1 C 0.2779(10) -0.4744(15) 1.2534(6) 0.149(7) Uani 1 1 d .
H1 H 0.2935 -0.5359 1.2834 0.179 Uiso 1 1 calc R
C2 C 0.2089(9) -0.4601(16) 1.2268(6) 0.155(8) Uani 1 1 d .
H2 H 0.1696 -0.5094 1.2368 0.187 Uiso 1 1 calc R
C3 C 0.1948(6) -0.3670(8) 1.1818(3) 0.098(4) Uani 1 1 d .
H3 H 0.1477 -0.3481 1.1584 0.117 Uiso 1 1 calc R
C4 C 0.2654(6) -0.3072(9) 1.1788(3) 0.092(3) Uani 1 1 d .
C5 C 0.2835(6) -0.2094(8) 1.1413(4) 0.079(3) Uani 1 1 d .
C6 C 0.2271(5) -0.1480(9) 1.0993(4) 0.079(3) Uani 1 1 d .
C7 C 0.2462(5) -0.0561(8) 1.0612(3) 0.064(2) Uani 1 1 d .
C8 C 0.3238(4) -0.0257(7) 1.0670(3) 0.0551(19) Uani 1 1 d .
C9 C 0.3713(4) -0.0891(8) 1.1093(3) 0.063(2) Uani 1 1 d .
H9 H 0.4227 -0.0686 1.1144 0.076 Uiso 1 1 calc R
C10 C 0.3497(3) 0.0652(7) 1.0310(3) 0.0493(18) Uani 1 1 d .
C11 C 0.3105(4) 0.1152(8) 0.9846(3) 0.0527(19) Uani 1 1 d .
H11 H 0.2587 0.0957 0.9713 0.063 Uiso 1 1 calc R
C12 C 0.3526(3) 0.1980(8) 0.9576(2) 0.0471(16) Uani 1 1 d .
C13 C 0.4255(3) 0.2066(6) 0.9858(2) 0.0400(15) Uani 1 1 d .
C14 C 0.4753(3) 0.2932(7) 0.9628(2) 0.0370(15) Uani 1 1 d .
C15 C 0.4442(3) 0.3509(8) 0.9162(2) 0.0435(16) Uani 1 1 d .
C16 C 0.4984(3) 0.4360(7) 0.8989(2) 0.0443(16) Uani 1 1 d .
H16 H 0.4874 0.4877 0.8673 0.053 Uiso 1 1 calc R
C17 C 0.5676(3) 0.4361(7) 0.9321(2) 0.0368(14) Uani 1 1 d .
C18 C 0.6360(3) 0.5041(7) 0.9257(2) 0.0345(14) Uani 1 1 d .
C19 C 0.7037(3) 0.4732(7) 0.9592(2) 0.0402(15) Uani 1 1 d .
H19 H 0.7034 0.4102 0.9876 0.048 Uiso 1 1 calc R
C20 C 0.7753(3) 0.6145(7) 0.9179(2) 0.0394(15) Uani 1 1 d .
C21 C 0.7092(3) 0.6611(7) 0.8811(2) 0.0380(15) Uani 1 1 d .
C22 C 0.6390(3) 0.6038(7) 0.8850(2) 0.0350(14) Uani 1 1 d .
C23 C 0.8491(3) 0.6590(7) 0.9156(2) 0.0459(16) Uani 1 1 d .
C24 C 0.9835(4) 0.6879(10) 0.9341(4) 0.071(2) Uani 1 1 d .
H24 H 1.0361 0.6875 0.9476 0.085 Uiso 1 1 calc R
C25 C 0.9486(4) 0.7538(10) 0.8908(3) 0.069(2) Uani 1 1 d .
H25 H 0.9736 0.8045 0.8697 0.083 Uiso 1 1 calc R
C26 C 0.8697(3) 0.7419(8) 0.8785(3) 0.0550(18) Uani 1 1 d .
H26 H 0.8360 0.7846 0.8491 0.066 Uiso 1 1 calc R
C27 C 0.2857(3) 0.4928(11) 0.8877(3) 0.077(2) Uani 1 1 d .
H27A H 0.3118 0.5731 0.9136 0.092 Uiso 1 1 calc R
H27B H 0.2861 0.5416 0.8556 0.092 Uiso 1 1 calc R
C28 C 0.2088(4) 0.4878(12) 0.8881(6) 0.164(6) Uani 1 1 d D
H28 H 0.2214 0.4991 0.9248 0.197 Uiso 1 1 calc R
C29 C 0.1666(5) 0.3427(12) 0.8863(5) 0.143(5) Uani 1 1 d D
H29A H 0.1986 0.2640 0.9104 0.171 Uiso 1 1 calc R
H29B H 0.1600 0.2932 0.8532 0.171 Uiso 1 1 calc R
C30 C 0.0968(5) 0.3369(16) 0.8944(7) 0.226(9) Uani 1 1 d D
H30A H 0.0660 0.4243 0.8732 0.272 Uiso 1 1 calc R
H30B H 0.1040 0.3719 0.9290 0.272 Uiso 1 1 calc R
C31 C 0.0525(7) 0.1848(15) 0.8867(9) 0.244(10) Uani 1 1 d D
H31A H 0.0264 0.1728 0.9122 0.293 Uiso 1 1 calc R
H31B H 0.0839 0.0847 0.8875 0.293 Uiso 1 1 calc R
C32 C -0.0048(10) 0.209(3) 0.8336(8) 0.37(2) Uani 1 1 d D
H32A H -0.0241 0.3240 0.8305 0.557 Uiso 1 1 calc R
H32B H -0.0461 0.1300 0.8293 0.557 Uiso 1 1 calc R
H32C H 0.0202 0.1887 0.8083 0.557 Uiso 1 1 calc R
C33 C 0.1680(5) 0.6628(17) 0.8775(5) 0.137(4) Uani 1 1 d .
H33A H 0.1790 0.7187 0.8492 0.164 Uiso 1 1 calc R
H33B H 0.1136 0.6476 0.8696 0.164 Uiso 1 1 calc R
C34 C 0.1936(6) 0.7556(17) 0.9187(5) 0.145(5) Uani 1 1 d .
H34A H 0.1859 0.6949 0.9469 0.218 Uiso 1 1 calc R
H34B H 0.1668 0.8624 0.9145 0.218 Uiso 1 1 calc R
H34C H 0.2468 0.7770 0.9247 0.218 Uiso 1 1 calc R
C35 C 0.3126(5) 0.1518(13) 0.8438(3) 0.112(4) Uani 1 1 d .
H35A H 0.2693 0.0916 0.8486 0.134 Uiso 1 1 calc R
H35B H 0.2928 0.2236 0.8143 0.134 Uiso 1 1 calc R
C36 C 0.3540(6) 0.032(2) 0.8297(6) 0.189(8) Uani 1 1 d .
H36 H 0.3768 -0.0330 0.8606 0.227 Uiso 1 1 calc R
C37 C 0.4156(8) 0.0969(18) 0.8164(5) 0.173(6) Uani 1 1 d .
H37A H 0.4503 0.1518 0.8455 0.207 Uiso 1 1 calc R
H37B H 0.4424 0.0039 0.8060 0.207 Uiso 1 1 calc R
C38 C 0.3920(11) 0.214(3) 0.7776(8) 0.335(18) Uani 1 1 d D
H38A H 0.3535 0.1606 0.7502 0.403 Uiso 1 1 calc R
H38B H 0.3684 0.3098 0.7895 0.403 Uiso 1 1 calc R
C39 C 0.4415(18) 0.269(2) 0.7611(7) 0.41(2) Uani 1 1 d D
H39A H 0.4470 0.1890 0.7357 0.486 Uiso 1 1 calc R
H39B H 0.4886 0.2658 0.7884 0.486 Uiso 1 1 calc R
C40 C 0.4345(19) 0.442(3) 0.7387(10) 1.00(8) Uani 1 1 d D
H40A H 0.4459 0.5264 0.7651 1.500 Uiso 1 1 calc R
H40B H 0.3836 0.4592 0.7173 1.500 Uiso 1 1 calc R
H40C H 0.4694 0.4540 0.7191 1.500 Uiso 1 1 calc R
C41 C 0.3211(9) -0.097(2) 0.7925(6) 0.206(7) Uani 1 1 d .
H41A H 0.3165 -0.0508 0.7592 0.248 Uiso 1 1 calc R
H41B H 0.2705 -0.1231 0.7941 0.248 Uiso 1 1 calc R
C42 C 0.3668(7) -0.2578(18) 0.7995(6) 0.194(7) Uani 1 1 d .
H42A H 0.4062 -0.2463 0.7836 0.290 Uiso 1 1 calc R
H42B H 0.3344 -0.3518 0.7846 0.290 Uiso 1 1 calc R
H42C H 0.3890 -0.2790 0.8349 0.290 Uiso 1 1 calc R
N1 N 0.1532(4) -0.1651(8) 1.0899(3) 0.093(3) Uani 1 1 d .
N2 N 0.1887(4) -0.0059(8) 1.0239(3) 0.077(2) Uani 1 1 d .
N3 N 0.3531(4) -0.1786(7) 1.1451(2) 0.074(2) Uani 1 1 d .
N4 N 0.7716(2) 0.5232(6) 0.95609(19) 0.0416(12) Uani 1 1 d .
N5 N 0.7033(2) 0.7559(6) 0.84100(18) 0.0425(12) Uani 1 1 d .
N6 N 0.5814(3) 0.6567(6) 0.84695(18) 0.0419(12) Uani 1 1 d .
S1 S 0.3370(2) -0.3702(3) 1.22829(12) 0.1257(13) Uani 1 1 d .
S2 S 0.11626(13) -0.0721(3) 1.03799(11) 0.0991(9) Uani 1 1 d .
S3 S 0.44232(8) 0.11918(18) 1.04298(6) 0.0466(5) Uani 1 1 d .
S4 S 0.56814(7) 0.33500(17) 0.98621(6) 0.0385(4) Uani 1 1 d .
S5 S 0.61707(9) 0.7663(2) 0.81192(6) 0.0499(5) Uani 1 1 d .
S6 S 0.92436(8) 0.6030(2) 0.96336(8) 0.0650(6) Uani 1 1 d .
Si Si 0.34303(9) 0.2988(3) 0.89677(7) 0.0589(6) Uani 1 1 d .

loop_
_atom_site_aniso_label
_atom_site_aniso_U_11
_atom_site_aniso_U_22
_atom_site_aniso_U_33
_atom_site_aniso_U_23
_atom_site_aniso_U_13
_atom_site_aniso_U_12
C1 0.33(2) 0.036(6) 0.170(14) 0.002(7) 0.209(17) 0.001(11)
C2 0.298(19) 0.050(7) 0.217(19) -0.031(9) 0.229(19) -0.020(11)
C3 0.203(9) 0.021(4) 0.134(8) -0.026(4) 0.151(8) -0.033(5)
C4 0.188(9) 0.023(4) 0.112(7) -0.006(4) 0.118(8) -0.001(5)
C5 0.148(8) 0.018(4) 0.116(8) -0.010(4) 0.109(7) -0.009(4)
C6 0.128(7) 0.026(4) 0.128(8) -0.021(5) 0.110(7) -0.020(4)
C7 0.088(5) 0.029(4) 0.107(7) -0.020(4) 0.076(5) -0.012(4)
C8 0.083(5) 0.017(3) 0.088(6) -0.008(4) 0.061(5) -0.002(3)
C9 0.099(5) 0.023(4) 0.097(6) -0.005(4) 0.075(5) 0.002(4)
C10 0.056(4) 0.027(3) 0.087(6) -0.007(4) 0.054(4) -0.005(3)
C11 0.050(4) 0.042(4) 0.081(6) -0.014(4) 0.042(4) -0.009(3)
C12 0.044(4) 0.046(4) 0.061(4) -0.009(3) 0.029(3) -0.008(3)
C13 0.053(4) 0.020(3) 0.060(4) -0.004(3) 0.038(3) 0.001(3)
C14 0.040(3) 0.027(3) 0.055(4) -0.009(3) 0.031(3) 0.000(2)
C15 0.042(3) 0.049(4) 0.048(4) -0.010(3) 0.026(3) -0.007(3)
C16 0.041(3) 0.052(4) 0.047(4) -0.006(3) 0.024(3) -0.006(3)
C17 0.050(4) 0.023(3) 0.048(4) -0.006(3) 0.031(3) 0.000(2)
C18 0.041(3) 0.028(3) 0.043(4) -0.008(3) 0.023(3) 0.000(3)
C19 0.046(4) 0.030(3) 0.052(4) 0.001(3) 0.026(3) 0.000(3)
C20 0.040(3) 0.035(3) 0.052(4) -0.009(3) 0.028(3) -0.003(3)
C21 0.050(4) 0.027(3) 0.048(4) -0.006(3) 0.032(3) 0.002(3)
C22 0.042(3) 0.029(3) 0.045(4) -0.010(3) 0.029(3) -0.001(3)
C23 0.044(3) 0.040(4) 0.063(4) -0.012(3) 0.029(3) -0.003(3)
C24 0.047(4) 0.078(6) 0.103(7) -0.015(5) 0.043(5) -0.018(4)
C25 0.063(5) 0.072(5) 0.095(7) -0.010(5) 0.057(5) -0.008(4)
C26 0.052(4) 0.060(5) 0.065(5) 0.002(4) 0.035(4) -0.005(3)
C27 0.051(4) 0.109(6) 0.080(6) 0.024(5) 0.034(4) 0.000(4)
C28 0.059(5) 0.093(8) 0.354(19) -0.059(10) 0.082(9) -0.007(5)
C29 0.073(6) 0.154(11) 0.221(13) 0.045(10) 0.076(8) 0.009(6)
C30 0.086(8) 0.169(13) 0.47(3) -0.115(16) 0.147(13) -0.039(8)
C31 0.114(11) 0.152(14) 0.44(3) -0.007(17) 0.035(15) 0.070(11)
C32 0.169(18) 0.27(3) 0.62(5) 0.18(3) 0.03(3) -0.024(17)
C33 0.050(5) 0.194(13) 0.155(11) -0.022(10) 0.013(7) -0.016(7)
C34 0.114(9) 0.188(13) 0.114(9) -0.040(9) 0.002(8) 0.030(8)
C35 0.088(6) 0.160(10) 0.110(7) -0.067(7) 0.064(6) -0.066(6)
C36 0.094(8) 0.258(17) 0.230(15) -0.189(15) 0.070(9) -0.037(9)
C37 0.235(17) 0.170(13) 0.148(12) -0.080(10) 0.111(12) -0.113(12)
C38 0.26(2) 0.48(4) 0.23(2) 0.17(2) 0.006(17) -0.25(2)
C39 0.85(8) 0.23(2) 0.136(18) 0.019(15) 0.13(3) -0.17(3)
C40 0.70(9) 2.0(2) 0.15(2) 0.27(7) -0.12(4) -0.40(13)
C41 0.204(15) 0.217(17) 0.161(13) -0.068(13) -0.005(12) 0.059(13)
C42 0.131(9) 0.212(15) 0.291(19) 0.127(14) 0.145(12) 0.088(10)
N1 0.126(6) 0.050(4) 0.150(7) -0.038(4) 0.114(6) -0.037(4)
N2 0.078(4) 0.062(4) 0.120(6) -0.034(4) 0.073(4) -0.029(4)
N3 0.130(5) 0.029(3) 0.098(5) 0.001(3) 0.089(5) 0.004(3)
N4 0.040(3) 0.034(3) 0.056(3) -0.003(3) 0.023(3) 0.000(2)
N5 0.050(3) 0.036(3) 0.049(3) -0.004(3) 0.026(3) 0.000(2)
N6 0.047(3) 0.040(3) 0.046(3) -0.001(3) 0.024(3) 0.000(2)
S1 0.253(4) 0.0405(13) 0.149(3) 0.0018(14) 0.162(3) 0.0004(17)
S2 0.0911(15) 0.0916(17) 0.151(2) -0.0448(17) 0.0924(17) -0.0449(13)
S3 0.0579(9) 0.0264(8) 0.0712(13) 0.0012(8) 0.0437(9) 0.0028(7)
S4 0.0424(8) 0.0272(8) 0.0555(11) -0.0016(7) 0.0295(8) 0.0012(6)
S5 0.0550(10) 0.0488(10) 0.0536(11) 0.0042(8) 0.0282(9) -0.0008(8)
S6 0.0405(9) 0.0739(13) 0.0865(15) 0.0027(11) 0.0280(10) -0.0043(8)
Si 0.0447(10) 0.0810(15) 0.0598(13) -0.0136(11) 0.0292(10) -0.0167(10)

loop_
_atom_type_symbol
_atom_type_description
_atom_type_scat_dispersion_real
_atom_type_scat_dispersion_imag
_atom_type_scat_source
C C 0.0033 0.0016 'International Tables Vol C Tables 4.2.6.8 and 6.1.1.4'
H H 0.0000 0.0000 'International Tables Vol C Tables 4.2.6.8 and 6.1.1.4'
N N 0.0061 0.0033 'International Tables Vol C Tables 4.2.6.8 and 6.1.1.4'
Si Si 0.0817 0.0704 'International Tables Vol C Tables 4.2.6.8 and 6.1.1.4'
S S 0.1246 0.1234 'International Tables Vol C Tables 4.2.6.8 and 6.1.1.4'

loop_
_geom_angle_atom_site_label_1
_geom_angle_atom_site_label_2
_geom_angle_atom_site_label_3
_geom_angle
C2 C1 S1 112.3(13)
C2 C1 H1 123.9
S1 C1 H1 123.9
C1 C2 C3 117.0(13)
C1 C2 H2 121.5
C3 C2 H2 121.5
C2 C3 C4 107.0(11)
C2 C3 H3 126.5
C4 C3 H3 126.5
C5 C4 C3 130.3(10)
C5 C4 S1 117.8(8)
C3 C4 S1 111.9(6)
N3 C5 C6 119.2(7)
N3 C5 C4 119.3(10)
C6 C5 C4 121.5(9)
N1 C6 C5 127.2(8)
N1 C6 C7 112.0(10)
C5 C6 C7 120.8(8)
N2 C7 C6 115.2(7)
N2 C7 C8 126.9(7)
C6 C7 C8 117.9(9)
C9 C8 C7 114.8(7)
C9 C8 C10 122.3(6)
C7 C8 C10 122.9(7)
N3 C9 C8 127.1(7)
N3 C9 H9 116.4
C8 C9 H9 116.4
C11 C10 C8 128.8(6)
C11 C10 S3 110.2(4)
C8 C10 S3 121.0(6)
C10 C11 C12 115.2(6)
C10 C11 H11 122.4
C12 C11 H11 122.4
C13 C12 C11 109.4(6)
C13 C12 Si 109.0(4)
C11 C12 Si 141.6(5)
C12 C13 C14 115.3(5)
C12 C13 S3 114.0(4)
C14 C13 S3 130.6(5)
C15 C14 C13 116.2(5)
C15 C14 S4 114.3(4)
C13 C14 S4 129.4(5)
C14 C15 C16 110.3(5)
C14 C15 Si 108.8(4)
C16 C15 Si 140.8(5)
C17 C16 C15 113.5(5)
C17 C16 H16 123.3
C15 C16 H16 123.3
C16 C17 C18 127.9(5)
C16 C17 S4 111.5(4)
C18 C17 S4 120.6(5)
C19 C18 C22 114.5(5)
C19 C18 C17 121.5(5)
C22 C18 C17 124.0(5)
N4 C19 C18 126.9(5)
N4 C19 H19 116.5
C18 C19 H19 116.5
N4 C20 C21 120.0(5)
N4 C20 C23 116.8(6)
C21 C20 C23 123.2(6)
N5 C21 C20 127.4(5)
N5 C21 C22 113.3(5)
C20 C21 C22 119.4(5)
N6 C22 C18 127.6(5)
N6 C22 C21 112.4(5)
C18 C22 C21 120.0(6)
C26 C23 C20 129.2(6)
C26 C23 S6 111.9(4)
C20 C23 S6 118.8(5)
C25 C24 S6 113.0(6)
C25 C24 H24 123.5
S6 C24 H24 123.5
C24 C25 C26 113.5(6)
C24 C25 H25 123.2
C26 C25 H25 123.2
C23 C26 C25 110.5(7)
C23 C26 H26 124.8
C25 C26 H26 124.8
C28 C27 Si 121.0(6)
C28 C27 H27A 107.1
Si C27 H27A 107.1
C28 C27 H27B 107.1
Si C27 H27B 107.1
H27A C27 H27B 106.8
C29 C28 C27 125.5(8)
C29 C28 C33 119.2(7)
C27 C28 C33 113.8(8)
C29 C28 H28 94.1
C27 C28 H28 94.1
C33 C28 H28 94.1
C28 C29 C30 125.0(9)
C28 C29 H29A 106.1
C30 C29 H29A 106.1
C28 C29 H29B 106.1
C30 C29 H29B 106.1
H29A C29 H29B 106.3
C29 C30 C31 121.9(11)
C29 C30 H30A 106.8
C31 C30 H30A 106.8
C29 C30 H30B 106.8
C31 C30 H30B 106.8
H30A C30 H30B 106.7
C30 C31 C32 103.9(14)
C30 C31 H31A 111.0
C32 C31 H31A 111.0
C30 C31 H31B 111.0
C32 C31 H31B 111.0
H31A C31 H31B 109.0
C31 C32 H32A 109.5
C31 C32 H32B 109.5
H32A C32 H32B 109.5
C31 C32 H32C 109.5
H32A C32 H32C 109.5
H32B C32 H32C 109.5
C34 C33 C28 107.0(11)
C34 C33 H33A 110.3
C28 C33 H33A 110.3
C34 C33 H33B 110.3
C28 C33 H33B 110.3
H33A C33 H33B 108.6
C33 C34 H34A 109.5
C33 C34 H34B 109.5
H34A C34 H34B 109.5
C33 C34 H34C 109.5
H34A C34 H34C 109.5
H34B C34 H34C 109.5
C36 C35 Si 127.6(8)
C36 C35 H35A 105.4
Si C35 H35A 105.4
C36 C35 H35B 105.4
Si C35 H35B 105.4
H35A C35 H35B 106.0
C35 C36 C37 113.9(14)
C35 C36 C41 122.8(11)
C37 C36 C41 105.7(11)
C35 C36 H36 104.2
C37 C36 H36 104.2
C41 C36 H36 104.2
C38 C37 C36 110.6(16)
C38 C37 H37A 109.5
C36 C37 H37A 109.5
C38 C37 H37B 109.5
C36 C37 H37B 109.5
H37A C37 H37B 108.1
C39 C38 C37 115(2)
C39 C38 H38A 108.4
C37 C38 H38A 108.5
C39 C38 H38B 108.4
C37 C38 H38B 108.5
H38A C38 H38B 107.5
C38 C39 C40 120(3)
C38 C39 H39A 107.3
C40 C39 H39A 107.3
C38 C39 H39B 107.3
C40 C39 H39B 107.3
H39A C39 H39B 106.9
C39 C40 H40A 109.5
C39 C40 H40B 109.5
H40A C40 H40B 109.5
C39 C40 H40C 109.5
H40A C40 H40C 109.5
H40B C40 H40C 109.5
C36 C41 C42 113.1(13)
C36 C41 H41A 109.0
C42 C41 H41A 109.0
C36 C41 H41B 109.0
C42 C41 H41B 109.0
H41A C41 H41B 107.8
C41 C42 H42A 109.5
C41 C42 H42B 109.5
H42A C42 H42B 109.5
C41 C42 H42C 109.5
H42A C42 H42C 109.5
H42B C42 H42C 109.5
C6 N1 S2 106.2(6)
C7 N2 S2 104.7(6)
C5 N3 C9 120.1(8)
C20 N4 C19 119.2(5)
C21 N5 S5 106.6(4)
C22 N6 S5 106.2(4)
C1 S1 C4 91.8(7)
N1 S2 N2 101.9(4)
C13 S3 C10 91.2(3)
C14 S4 C17 90.4(3)
N5 S5 N6 101.5(3)
C23 S6 C24 91.1(4)
C35 Si C12 113.4(4)
C35 Si C27 112.6(4)
C12 Si C27 112.5(3)
C35 Si C15 115.1(3)
C12 Si C15 90.6(3)
C27 Si C15 110.8(3)

loop_
_geom_bond_atom_site_label_1
_geom_bond_atom_site_label_2
_geom_bond_distance
C1 C2 1.30(2)
C1 S1 1.701(11)
C1 H1 0.9500
C2 C3 1.429(17)
C2 H2 0.9500
C3 C4 1.439(11)
C3 H3 0.9500
C4 C5 1.435(10)
C4 S1 1.710(11)
C5 N3 1.305(10)
C5 C6 1.427(12)
C6 N1 1.343(10)
C6 C7 1.436(10)
C7 N2 1.333(10)
C7 C8 1.441(9)
C8 C9 1.365(10)
C8 C10 1.447(8)
C9 N3 1.362(8)
C9 H9 0.9500
C10 C11 1.365(9)
C10 S3 1.730(6)
C11 C12 1.415(8)
C11 H11 0.9500
C12 C13 1.372(8)
C12 Si 1.860(7)
C13 C14 1.461(7)
C13 S3 1.706(6)
C14 C15 1.358(8)
C14 S4 1.709(5)
C15 C16 1.425(7)
C15 Si 1.868(6)
C16 C17 1.366(8)
C16 H16 0.9500
C17 C18 1.456(7)
C17 S4 1.729(6)
C18 C19 1.369(7)
C18 C22 1.414(7)
C19 N4 1.366(6)
C19 H19 0.9500
C20 N4 1.322(7)
C20 C21 1.418(8)
C20 C23 1.454(7)
C21 N5 1.342(7)
C21 C22 1.432(7)
C22 N6 1.353(7)
C23 C26 1.387(8)
C23 S6 1.706(7)
C24 C25 1.319(10)
C24 S6 1.710(7)
C24 H24 0.9500
C25 C26 1.425(9)
C25 H25 0.9500
C26 H26 0.9500
C27 C28 1.450(9)
C27 Si 1.862(8)
C27 H27A 0.9900
C27 H27B 0.9900
C28 C29 1.396(8)
C28 C33 1.579(14)
C28 H28 1.0000
C29 C30 1.399(7)
C29 H29A 0.9900
C29 H29B 0.9900
C30 C31 1.452(9)
C30 H30A 0.9900
C30 H30B 0.9900
C31 C32 1.58(3)
C31 H31A 0.9900
C31 H31B 0.9900
C32 H32A 0.9800
C32 H32B 0.9800
C32 H32C 0.9800
C33 C34 1.346(13)
C33 H33A 0.9900
C33 H33B 0.9900
C34 H34A 0.9800
C34 H34B 0.9800
C34 H34C 0.9800
C35 C36 1.363(13)
C35 Si 1.858(8)
C35 H35A 0.9900
C35 H35B 0.9900
C36 C37 1.416(14)
C36 C41 1.471(15)
C36 H36 1.0000
C37 C38 1.41(2)
C37 H37A 0.9900
C37 H37B 0.9900
C38 C39 1.24(3)
C38 H38A 0.9900
C38 H38B 0.9900
C39 C40 1.514(10)
C39 H39A 0.9900
C39 H39B 0.9900
C40 H40A 0.9800
C40 H40B 0.9800
C40 H40C 0.9800
C41 C42 1.528(16)
C41 H41A 0.9900
C41 H41B 0.9900
C42 H42A 0.9800
C42 H42B 0.9800
C42 H42C 0.9800
N1 S2 1.612(9)
N2 S2 1.618(5)
N5 S5 1.593(5)
N6 S5 1.608(5)

loop_
_geom_torsion_atom_site_label_1
_geom_torsion_atom_site_label_2
_geom_torsion_atom_site_label_3
_geom_torsion_atom_site_label_4
_geom_torsion
S1 C1 C2 C3 1.7(18)
C1 C2 C3 C4 -1.5(16)
C2 C3 C4 C5 179.3(8)
C2 C3 C4 S1 0.5(8)
C3 C4 C5 N3 -175.7(6)
S1 C4 C5 N3 3.0(9)
C3 C4 C5 C6 3.0(11)
S1 C4 C5 C6 -178.4(5)
N3 C5 C6 N1 -178.7(6)
C4 C5 C6 N1 2.7(11)
N3 C5 C6 C7 1.2(10)
C4 C5 C6 C7 -177.5(6)
N1 C6 C7 N2 -0.4(9)
C5 C6 C7 N2 179.7(6)
N1 C6 C7 C8 178.9(6)
C5 C6 C7 C8 -1.0(9)
N2 C7 C8 C9 179.0(6)
C6 C7 C8 C9 -0.2(8)
N2 C7 C8 C10 -0.9(10)
C6 C7 C8 C10 180.0(5)
C7 C8 C9 N3 1.4(9)
C10 C8 C9 N3 -178.8(5)
C9 C8 C10 C11 170.0(6)
C7 C8 C10 C11 -10.1(10)
C9 C8 C10 S3 -7.3(8)
C7 C8 C10 S3 172.5(5)
C8 C10 C11 C12 -178.0(5)
S3 C10 C11 C12 -0.4(7)
C10 C11 C12 C13 0.6(7)
C10 C11 C12 Si -179.7(6)
C11 C12 C13 C14 -178.6(5)
Si C12 C13 C14 1.6(6)
C11 C12 C13 S3 -0.5(6)
Si C12 C13 S3 179.7(3)
C12 C13 C14 C15 -1.6(7)
S3 C13 C14 C15 -179.2(4)
C12 C13 C14 S4 177.9(4)
S3 C13 C14 S4 0.2(8)
C13 C14 C15 C16 178.5(5)
S4 C14 C15 C16 -1.0(6)
C13 C14 C15 Si 0.6(6)
S4 C14 C15 Si -178.9(3)
C14 C15 C16 C17 1.4(7)
Si C15 C16 C17 178.2(5)
C15 C16 C17 C18 176.9(5)
C15 C16 C17 S4 -1.2(6)
C16 C17 C18 C19 -169.9(5)
S4 C17 C18 C19 8.1(7)
C16 C17 C18 C22 9.2(9)
S4 C17 C18 C22 -172.9(4)
C22 C18 C19 N4 -2.4(8)
C17 C18 C19 N4 176.7(5)
N4 C20 C21 N5 178.4(5)
C23 C20 C21 N5 -3.1(9)
N4 C20 C21 C22 -2.1(8)
C23 C20 C21 C22 176.5(5)
C19 C18 C22 N6 -178.7(5)
C17 C18 C22 N6 2.2(9)
C19 C18 C22 C21 0.9(7)
C17 C18 C22 C21 -178.2(5)
N5 C21 C22 N6 0.4(7)
C20 C21 C22 N6 -179.2(5)
N5 C21 C22 C18 -179.2(5)
C20 C21 C22 C18 1.1(8)
N4 C20 C23 C26 174.8(6)
C21 C20 C23 C26 -3.8(9)
N4 C20 C23 S6 -4.1(7)
C21 C20 C23 S6 177.3(4)
S6 C24 C25 C26 0.9(9)
C20 C23 C26 C25 -177.9(6)
S6 C23 C26 C25 1.0(7)
C24 C25 C26 C23 -1.3(9)
Si C27 C28 C29 -11.8(19)
Si C27 C28 C33 -177.5(8)
C27 C28 C29 C30 169.5(14)
C33 C28 C29 C30 -25(2)
C28 C29 C30 C31 173.2(17)
C29 C30 C31 C32 -98.8(17)
C29 C28 C33 C34 118.6(14)
C27 C28 C33 C34 -74.7(14)
Si C35 C36 C37 -61.4(19)
Si C35 C36 C41 169.0(12)
C35 C36 C37 C38 -57.9(19)
C41 C36 C37 C38 79.8(19)
C36 C37 C38 C39 -175(2)
C37 C38 C39 C40 -151(2)
C35 C36 C41 C42 -152.6(15)
C37 C36 C41 C42 74.5(19)
C5 C6 N1 S2 179.9(6)
C7 C6 N1 S2 0.1(7)
C6 C7 N2 S2 0.5(7)
C8 C7 N2 S2 -178.7(5)
C6 C5 N3 C9 -0.1(10)
C4 C5 N3 C9 178.6(6)
C8 C9 N3 C5 -1.2(10)
C21 C20 N4 C19 0.8(8)
C23 C20 N4 C19 -177.8(5)
C18 C19 N4 C20 1.5(8)
C20 C21 N5 S5 179.0(5)
C22 C21 N5 S5 -0.6(5)
C18 C22 N6 S5 179.6(5)
C21 C22 N6 S5 -0.1(5)
C2 C1 S1 C4 -1.1(13)
C5 C4 S1 C1 -178.6(6)
C3 C4 S1 C1 0.3(6)
C6 N1 S2 N2 0.2(5)
C7 N2 S2 N1 -0.4(5)
C12 C13 S3 C10 0.2(5)
C14 C13 S3 C10 177.9(5)
C11 C10 S3 C13 0.1(5)
C8 C10 S3 C13 177.9(5)
C15 C14 S4 C17 0.3(4)
C13 C14 S4 C17 -179.1(5)
C16 C17 S4 C14 0.5(4)
C18 C17 S4 C14 -177.8(4)
C21 N5 S5 N6 0.5(4)
C22 N6 S5 N5 -0.2(4)
C26 C23 S6 C24 -0.5(5)
C20 C23 S6 C24 178.5(5)
C25 C24 S6 C23 -0.3(7)
C36 C35 Si C12 -75.3(12)
C36 C35 Si C27 155.5(12)
C36 C35 Si C15 27.1(14)
C13 C12 Si C35 116.8(5)
C11 C12 Si C35 -62.9(8)
C13 C12 Si C27 -113.9(5)
C11 C12 Si C27 66.3(8)
C13 C12 Si C15 -1.1(4)
C11 C12 Si C15 179.2(7)
C28 C27 Si C35 69.1(9)
C28 C27 Si C12 -60.6(9)
C28 C27 Si C15 -160.3(9)
C14 C15 Si C35 -116.1(6)
C16 C15 Si C35 67.0(8)
C14 C15 Si C12 0.2(4)
C16 C15 Si C12 -176.6(7)
C14 C15 Si C27 114.7(5)
C16 C15 Si C27 -62.2(7)
